data_2020325
loop_
_publ_author_name
'Mohamed, Shaaban K.'
'Younes, Sabry H. H.'
'Abdel-Raheem, Eman M. M.'
'Horton, Peter N.'
'Akkurt, Mehmet'
'Glidewell, Christopher'

_publ_section_title
;
 Triclinic and monoclinic polymorphs of
 <i>meso</i>-(<i>E</i>,<i>E</i>)-1,1'-[1,2-bis(4-chlorophenyl)ethane-1,2-diyl]bis(phenyldiazene):
 the high-yield synthesis of an unexpected product, concomitant
 polymorphism and configurational disorder
;
_journal_coeditor_code FA3380
_journal_issue 1
_journal_name_full 'Acta Crystallographica Section C'
_journal_page_first 57
_journal_page_last 62
_journal_paper_doi 10.1107/S2053229615023578
_journal_volume 72
_journal_year 2016
_chemical_formula_moiety 'C26 H20 Cl2 N4'
_chemical_formula_sum 'C26 H20 Cl2 N4'
_chemical_formula_weight 459.36
_chemical_name_systematic
;
meso-(E,E)-1,1'-[1,2-bis(4-chlorophenyl)ethane-
1,2-diyl]bis(phenyldiazene), monoclinic polymorph
;
_space_group_crystal_system monoclinic
_space_group_IT_number 15
_space_group_name_Hall '-C 2yc'
_space_group_name_H-M_alt 'C 1 2/c 1'
_symmetry_space_group_name_Hall '-C 2yc'
_symmetry_space_group_name_H-M 'C 1 2/c 1'
_atom_sites_solution_hydrogens mixed
_audit_creation_method SHELXL-2014
_cell_angle_alpha 90
_cell_angle_beta 99.967(7)
_cell_angle_gamma 90
_cell_formula_units_Z 4
_cell_length_a 22.657(10)
_cell_length_b 5.4399(18)
_cell_length_c 19.086(6)
_cell_measurement_reflns_used 3065
_cell_measurement_temperature 100(2)
_cell_measurement_theta_max 30.289
_cell_measurement_theta_min 2.167
_cell_volume 2316.9(15)
_computing_cell_refinement 'Rigaku CrystalClear-SM Expert 3.1 b18'
_computing_data_collection
;
Rigaku CrystalClear-SM Expert 3.1 b18 (Rigaku, 2012)
;
_computing_data_reduction 'Rigaku CrystalClear-SM Expert 3.1 b18'
_computing_molecular_graphics
;
PLATON (Spek, 2009)
;
_computing_publication_material 'SHELXL-2014 and PLATON'
_computing_structure_refinement
;
SHELXL-2014 (Sheldrick, 2015)
;
_computing_structure_solution
;
SUPERFLIP (Palatinus & Chapuis, 2007)
;
_diffrn_ambient_temperature 100(2)
_diffrn_detector_area_resol_mean 28.5714
_diffrn_measured_fraction_theta_full 0.997
_diffrn_measured_fraction_theta_max 0.997
_diffrn_measurement_device_type 'Rigaku AFC12 (Right)'
_diffrn_measurement_method 'profile data from \w-scans'
_diffrn_radiation_type MoK\a
_diffrn_radiation_wavelength 0.71073
_diffrn_reflns_av_R_equivalents 0.0289
_diffrn_reflns_limit_h_max 22
_diffrn_reflns_limit_h_min -28
_diffrn_reflns_limit_k_max 6
_diffrn_reflns_limit_k_min -6
_diffrn_reflns_limit_l_max 23
_diffrn_reflns_limit_l_min -23
_diffrn_reflns_number 7570
_diffrn_reflns_theta_full 25.242
_diffrn_reflns_theta_max 26.535
_diffrn_reflns_theta_min 2.581
_diffrn_standards_decay_% 0
_diffrn_standards_interval_count 0
_diffrn_standards_interval_time 0
_diffrn_standards_number 0
_exptl_absorpt_coefficient_mu 0.301
_exptl_absorpt_correction_T_max 0.985
_exptl_absorpt_correction_T_min 0.797
_exptl_absorpt_correction_type multi-scan
_exptl_absorpt_process_details
;
CrystalClear-SM Expert 3.1 b18 (Rigaku, 2012)
;
_exptl_crystal_colour yellow
_exptl_crystal_density_diffrn 1.317
_exptl_crystal_description needle
_exptl_crystal_F_000 952
_exptl_crystal_size_max 0.500
_exptl_crystal_size_mid 0.060
_exptl_crystal_size_min 0.050
_refine_diff_density_max 0.236
_refine_diff_density_min -0.212
_refine_ls_extinction_method none
_refine_ls_goodness_of_fit_ref 1.125
_refine_ls_hydrogen_treatment constr
_refine_ls_matrix_type full
_refine_ls_number_parameters 284
_refine_ls_number_reflns 2407
_refine_ls_number_restraints 38
_refine_ls_restrained_S_all 1.123
_refine_ls_R_factor_all 0.0662
_refine_ls_R_factor_gt 0.0524
_refine_ls_shift/su_max 0.000
_refine_ls_shift/su_mean 0.000
_refine_ls_structure_factor_coef Fsqd
_refine_ls_weighting_details 'w=1/[\s^2^(Fo^2^)+(0.0498P)^2^+0.8661P] where P=(Fo^2^+2Fc^2^)/3'
_refine_ls_weighting_scheme calc
_refine_ls_wR_factor_gt 0.1163
_refine_ls_wR_factor_ref 0.1241
_reflns_number_gt 1978
_reflns_number_total 2407
_reflns_threshold_expression 'I > 2\s(I)'
_cod_data_source_file fa3380sup1.cif
_cod_data_source_block II
_cod_depositor_comments
;Adding full bibliography for 2020324--2020325.cif.

 Adding full bibliography for 2020324--2020325.cif.
;
_cod_database_code 2020325
_cod_database_fobs_code 2020325
_shelx_space_group_comment
;
The symmetry employed for this shelxl refinement is uniquely defined
by the following loop, which should always be used as a source of
symmetry information in preference to the above space-group names.
They are only intended as comments.
;
_shelx_estimated_absorpt_t_min 0.864
_shelx_estimated_absorpt_t_max 0.985
_shelxl_version_number 2.014

loop_
_space_group_symop_operation_xyz
'x, y, z'
'-x, y, -z+1/2'
'x+1/2, y+1/2, z'
'-x+1/2, y+1/2, -z+1/2'
'-x, -y, -z'
'x, -y, z-1/2'
'-x+1/2, -y+1/2, -z'
'x+1/2, -y+1/2, z-1/2'

loop_
_atom_site_type_symbol
_atom_site_label
_atom_site_fract_x
_atom_site_fract_y
_atom_site_fract_z
_atom_site_U_iso_or_equiv
_atom_site_adp_type
_atom_site_calc_flag
_atom_site_occupancy
_atom_site_disorder_assembly
_atom_site_disorder_group
C C11 0.24840(15) 0.3593(7) 0.53128(18) 0.0420(9) Uani d 0.6021(19) A -1
H H11 0.2379 0.5211 0.5072 0.050 Uiso d 0.6021(19) A -1
C C111 0.2190(3) 0.3352(9) 0.5955(3) 0.0395(13) Uani d 0.6021(19) A -1
C C112 0.17967(16) 0.5197(6) 0.61067(2) 0.0450(8) Uani d 0.6021(19) A -1
H H112 0.1724 0.6605 0.5810 0.054 Uiso calc 0.6021(19) A -1
C C113 0.1517(5) 0.4952(16) 0.6690(5) 0.0503(17) Uani d 0.6021(19) A -1
H H113 0.1242 0.6180 0.6782 0.060 Uiso calc 0.6021(19) A -1
C C114 0.16244(14) 0.3007(6) 0.7133(2) 0.0456(8) Uani d 0.6021(19) A -1
Cl Cl14 0.12544(10) 0.2738(4) 0.7859(2) 0.0645(4) Uani d 0.6021(19) A -1
C C115 0.2027(5) 0.1139(19) 0.7015(6) 0.0370(14) Uani d 0.6021(19) A -1
H H115 0.2111 -0.0218 0.7330 0.044 Uiso calc 0.6021(19) A -1
C C116 0.22948(12) 0.1378(5) 0.6416(2) 0.0437(7) Uani d 0.6021(19) A -1
H H116 0.2562 0.0128 0.6319 0.052 Uiso calc 0.6021(19) A -1
N N11 0.31377(15) 0.3454(5) 0.55591(15) 0.0406(7) Uani d 0.6021(19) A -1
N N12 0.34223(16) 0.5271(6) 0.53973(18) 0.0420(8) Uani d 0.6021(19) A -1
C C121 0.40540(13) 0.5162(6) 0.5657(2) 0.0402(7) Uani d 0.6021(19) A -1
C C122 0.4328(4) 0.3391(16) 0.6076(5) 0.064(3) Uani d 0.6021(19) A -1
H H122 0.4093 0.2072 0.6205 0.077 Uiso calc 0.6021(19) A -1
C C123 0.49348(15) 0.3392(7) 0.6329(2) 0.0793(13) Uani d 0.6021(19) A -1
H H123 0.5126 0.2052 0.6597 0.095 Uiso calc 0.6021(19) A -1
C C124 0.5240(4) 0.534(2) 0.6183(6) 0.109(5) Uani d 0.6021(19) A -1
H H124 0.5647 0.5480 0.6410 0.131 Uiso calc 0.6021(19) A -1
C C125 0.50095(17) 0.7168(7) 0.5728(2) 0.0631(10) Uani d 0.6021(19) A -1
H H125 0.5256 0.8419 0.5584 0.076 Uiso calc 0.6021(19) A -1
C C126 0.4386(3) 0.7102(14) 0.5480(5) 0.0576(17) Uani d 0.6021(19) A -1
H H126 0.4196 0.8398 0.5192 0.069 Uiso calc 0.6021(19) A -1
C C21 0.27233(17) 0.3520(11) 0.5198(2) 0.0315(13) Uani d 0.3979(19) A -2
H H21 0.2542 0.5141 0.5034 0.038 Uiso d 0.3979(19) A -2
C C211 0.3381(2) 0.3983(10) 0.5416(3) 0.0295(13) Uani d 0.3979(19) A -2
C C212 0.36359(18) 0.6150(8) 0.5206(2) 0.0372(11) Uani d 0.3979(19) A -2
H H212 0.3394 0.7311 0.4915 0.045 Uiso calc 0.3979(19) A -2
C C213 0.4242(3) 0.6588(16) 0.5424(6) 0.044(2) Uani d 0.3979(19) A -2
H H213 0.4416 0.8018 0.5260 0.053 Uiso calc 0.3979(19) A -2
C C214 0.45892(15) 0.5036(8) 0.5864(2) 0.0447(12) Uani d 0.3979(19) A -2
Cl Cl24 0.53473(13) 0.5666(6) 0.6153(2) 0.0517(5) Uani d 0.3979(19) A -2
C C215 0.4353(5) 0.283(2) 0.6086(6) 0.038(2) Uani d 0.3979(19) A -2
H H215 0.4598 0.1694 0.6383 0.045 Uiso calc 0.3979(19) A -2
C C216 0.37480(16) 0.2373(7) 0.5853(2) 0.0403(10) Uani d 0.3979(19) A -2
H H216 0.3580 0.0899 0.5999 0.048 Uiso calc 0.3979(19) A -2
N N21 0.24736(18) 0.2883(8) 0.5841(2) 0.0339(10) Uani d 0.3979(19) A -2
N N22 0.2064(3) 0.4236(11) 0.5963(3) 0.0333(15) Uani d 0.3979(19) A -2
C C221 0.18165(17) 0.3655(8) 0.6581(2) 0.0374(11) Uani d 0.3979(19) A -2
C C222 0.1944(7) 0.167(2) 0.6993(8) 0.034(3) Uani d 0.3979(19) A -2
H H222 0.2224 0.0524 0.6870 0.041 Uiso calc 0.3979(19) A -2
C C223 0.16903(19) 0.1197(8) 0.7588(2) 0.0466(12) Uani d 0.3979(19) A -2
H H223 0.1776 -0.0257 0.7862 0.056 Uiso calc 0.3979(19) A -2
C C224 0.1321(6) 0.290(2) 0.7748(6) 0.0615(14) Uani d 0.3979(19) A -2
H H224 0.1166 0.2695 0.8176 0.074 Uiso calc 0.3979(19) A -2
C C225 0.1144(2) 0.4931(8) 0.7350(3) 0.0615(14) Uani d 0.3979(19) A -2
H H225 0.0848 0.6011 0.7470 0.074 Uiso calc 0.3979(19) A -2
C C226 0.1419(7) 0.537(2) 0.6751(7) 0.035(2) Uani d 0.3979(19) A -2
H H226 0.1331 0.6815 0.6473 0.042 Uiso calc 0.3979(19) A -2

loop_
_atom_site_aniso_label
_atom_site_aniso_U_11
_atom_site_aniso_U_22
_atom_site_aniso_U_33
_atom_site_aniso_U_12
_atom_site_aniso_U_13
_atom_site_aniso_U_23
C11 0.049(3) 0.0291(16) 0.042(3) -0.0008(18) -0.0094(18) 0.0057(16)
C111 0.035(3) 0.041(4) 0.037(2) -0.006(3) -0.009(2) -0.003(2)
C112 0.053(2) 0.0276(17) 0.047(2) -0.0012(14) -0.0141(16) 0.0053(16)
C113 0.059(4) 0.034(3) 0.053(4) 0.006(2) -0.004(3) -0.009(3)
C114 0.0475(17) 0.0452(19) 0.0393(17) -0.0111(15) -0.0060(14) -0.0060(16)
Cl14 0.0725(8) 0.0692(8) 0.0530(7) -0.0151(6) 0.0142(5) -0.0046(5)
C115 0.041(3) 0.023(3) 0.040(3) 0.002(2) -0.0150(19) 0.006(2)
C116 0.0444(16) 0.0316(15) 0.0475(17) 0.0018(12) -0.0130(13) 0.0026(13)
N11 0.0470(19) 0.0315(14) 0.0400(16) -0.0052(14) -0.0018(15) 0.0030(12)
N12 0.054(2) 0.036(2) 0.0332(16) -0.0093(18) 0.0009(13) 0.0038(17)
C121 0.0484(18) 0.0374(17) 0.0350(15) -0.0022(14) 0.0077(14) -0.0002(14)
C122 0.053(3) 0.049(4) 0.097(5) 0.012(2) 0.033(3) 0.025(3)
C123 0.047(2) 0.069(3) 0.125(4) 0.0149(18) 0.022(2) 0.037(2)
C124 0.051(5) 0.123(8) 0.157(9) 0.004(4) 0.024(4) -0.008(6)
C125 0.075(2) 0.055(2) 0.057(2) -0.0225(19) 0.0052(19) 0.0042(18)
C126 0.071(4) 0.045(3) 0.049(3) -0.019(2) -0.012(2) 0.012(2)
C21 0.027(3) 0.032(2) 0.037(3) 0.001(2) 0.008(3) 0.0022(19)
C211 0.022(2) 0.039(4) 0.028(2) -0.006(3) 0.0062(18) -0.001(3)
C212 0.041(3) 0.033(3) 0.037(3) 0.001(2) 0.008(2) -0.003(2)
C213 0.041(4) 0.040(5) 0.052(4) -0.009(3) 0.008(3) -0.011(3)
C214 0.035(2) 0.052(3) 0.046(3) -0.004(2) 0.005(2) -0.019(2)
Cl24 0.0324(8) 0.0646(11) 0.0557(10) -0.0053(7) 0.0007(7) -0.0135(8)
C215 0.037(3) 0.026(4) 0.043(4) 0.007(3) -0.009(3) 0.004(3)
C216 0.043(2) 0.028(2) 0.045(3) -0.0029(17) -0.0052(19) 0.0057(19)
N21 0.032(2) 0.039(2) 0.031(2) -0.0036(19) 0.0062(18) 0.0020(18)
N22 0.032(3) 0.037(4) 0.031(2) 0.000(3) 0.006(2) -0.003(3)
C221 0.032(2) 0.047(3) 0.032(2) -0.014(2) 0.0025(17) -0.007(2)
C222 0.037(5) 0.028(6) 0.036(4) 0.000(4) 0.000(4) 0.003(3)
C223 0.058(3) 0.046(3) 0.031(2) -0.021(2) -0.004(2) 0.009(2)
C224 0.080(3) 0.045(3) 0.063(3) -0.014(2) 0.023(2) -0.017(2)
C225 0.080(3) 0.045(3) 0.063(3) -0.014(2) 0.023(2) -0.017(2)
C226 0.049(4) 0.016(3) 0.042(4) 0.000(3) 0.015(3) -0.003(3)

loop_
_atom_type_symbol
_atom_type_description
_atom_type_scat_dispersion_real
_atom_type_scat_dispersion_imag
_atom_type_scat_source
C C 0.0033 0.0016 'International Tables Vol C Tables 4.2.6.8 and 6.1.1.4'
H H 0.0000 0.0000 'International Tables Vol C Tables 4.2.6.8 and 6.1.1.4'
Cl Cl 0.1484 0.1585 'International Tables Vol C Tables 4.2.6.8 and 6.1.1.4'
N N 0.0061 0.0033 'International Tables Vol C Tables 4.2.6.8 and 6.1.1.4'

loop_
_geom_angle_atom_site_label_1
_geom_angle_atom_site_label_2
_geom_angle_atom_site_label_3
_geom_angle
N11 C11 C111 107.4(3)
N11 C11 H11 109.7
C111 C11 H11 110.3
C116 C111 C112 117.9(4)
C116 C111 C11 122.5(4)
C112 C111 C11 119.6(4)
C113 C112 C111 119.6(4)
C113 C112 H112 120.2
C111 C112 H112 120.2
C114 C113 C112 121.5(5)
C114 C113 H113 119.2
C112 C113 H113 119.2
C113 C114 C115 121.1(5)
C113 C114 Cl14 120.2(4)
C115 C114 Cl14 118.6(4)
C116 C115 C114 116.8(6)
C116 C115 H115 121.6
C114 C115 H115 121.6
C111 C116 C115 123.0(5)
C111 C116 H116 118.5
C115 C116 H116 118.5
N12 N11 C11 114.4(3)
N11 N12 C121 114.2(3)
C122 C121 C126 119.1(5)
C122 C121 N12 124.8(4)
C126 C121 N12 116.1(4)
C121 C122 C123 122.8(6)
C121 C122 H122 118.6
C123 C122 H122 118.6
C124 C123 C122 117.0(6)
C124 C123 H123 121.5
C122 C123 H123 121.5
C123 C124 C125 124.2(7)
C123 C124 H124 117.9
C125 C124 H124 117.9
C124 C125 C126 116.5(5)
C124 C125 H125 121.8
C126 C125 H125 121.8
C121 C126 C125 119.8(6)
C121 C126 H126 120.1
C125 C126 H126 120.1
N21 C21 C211 108.3(4)
N21 C21 H21 105.7
C211 C21 H21 105.9
C216 C211 C212 118.1(4)
C216 C211 C21 121.7(5)
C212 C211 C21 120.0(4)
C213 C212 C211 119.6(5)
C213 C212 H212 120.2
C211 C212 H212 120.2
C214 C213 C212 121.5(6)
C214 C213 H213 119.2
C212 C213 H213 119.2
C213 C214 C215 120.7(6)
C213 C214 Cl24 120.8(4)
C215 C214 Cl24 118.5(5)
C216 C215 C214 117.5(7)
C216 C215 H215 121.3
C214 C215 H215 121.3
C211 C216 C215 122.5(5)
C211 C216 H216 118.8
C215 C216 H216 118.8
N22 N21 C21 115.0(4)
N21 N22 C221 115.9(5)
C222 C221 C226 119.5(6)
C222 C221 N22 126.1(5)
C226 C221 N22 114.4(5)
C221 C222 C223 123.8(8)
C221 C222 H222 118.1
C223 C222 H222 118.1
C224 C223 C222 115.4(6)
C224 C223 H223 122.3
C222 C223 H223 122.3
C223 C224 C225 125.2(7)
C223 C224 H224 117.4
C225 C224 H224 117.4
C224 C225 C226 117.5(6)
C224 C225 H225 121.3
C226 C225 H225 121.3
C221 C226 C225 118.3(7)
C221 C226 H226 120.8
C225 C226 H226 120.8

loop_
_geom_bond_atom_site_label_1
_geom_bond_atom_site_label_2
_geom_bond_distance
C11 N11 1.476(3)
C11 C111 1.498(5)
C11 H11 1.0021
C111 C116 1.383(5)
C111 C112 1.405(5)
C112 C113 1.379(7)
C112 H112 0.9500
C113 C114 1.350(8)
C113 H113 0.9500
C114 C115 1.409(8)
C114 Cl14 1.745(3)
C115 C116 1.390(8)
C115 H115 0.9500
C116 H116 0.9500
N11 N12 1.248(4)
N12 C121 1.432(4)
C121 C122 1.334(8)
C121 C126 1.371(6)
C122 C123 1.377(9)
C122 H122 0.9500
C123 C124 1.323(10)
C123 H123 0.9500
C124 C125 1.363(11)
C124 H124 0.9500
C125 C126 1.411(8)
C125 H125 0.9500
C126 H126 0.9500
C21 N21 1.479(4)
C21 C211 1.498(5)
C21 H21 0.9995
C211 C216 1.383(5)
C211 C212 1.401(5)
C212 C213 1.384(8)
C212 H212 0.9500
C213 C214 1.345(9)
C213 H213 0.9500
C214 C215 1.410(9)
C214 Cl24 1.745(4)
C215 C216 1.387(9)
C215 H215 0.9500
C216 H216 0.9500
N21 N22 1.237(5)
N22 C221 1.428(5)
C221 C222 1.336(9)
C221 C226 1.374(7)
C222 C223 1.382(10)
C222 H222 0.9500
C223 C224 1.319(10)
C223 H223 0.9500
C224 C225 1.361(11)
C224 H224 0.9500
C225 C226 1.412(8)
C225 H225 0.9500
C226 H226 0.9500

loop_
_geom_hbond_atom_site_label_D
_geom_hbond_atom_site_label_H
_geom_hbond_atom_site_label_A
_geom_hbond_site_symmetry_A
_geom_hbond_distance_DH
_geom_hbond_distance_HA
_geom_hbond_distance_DA
_geom_hbond_angle_DHA
_geom_hbond_publ_flag
C115 H115 Cg1 4_546 0.95 2.93 3.690(12) 137 no
C212 H212 N22 7_566 0.95 2.61 3.545(7) 168 no
C223 H223 Cg1 4_546 0.95 3.12 3.699(11) 121 no
C224 H224 Cg2 4_546 0.95 2.92 3.760(12) 148 no

loop_
_geom_torsion_atom_site_label_1
_geom_torsion_atom_site_label_2
_geom_torsion_atom_site_label_3
_geom_torsion_atom_site_label_4
_geom_torsion
N11 C11 C111 C116 -55.6(6)
N11 C11 C111 C112 123.7(5)
C116 C111 C112 C113 -2.0(10)
C11 C111 C112 C113 178.7(7)
C111 C112 C113 C114 1.9(14)
C112 C113 C114 C115 -0.2(15)
C112 C113 C114 Cl14 -179.2(7)
C113 C114 C115 C116 -1.3(15)
Cl14 C114 C115 C116 177.6(6)
C112 C111 C116 C115 0.5(10)
C11 C111 C116 C115 179.7(8)
C114 C115 C116 C111 1.2(14)
C111 C11 N11 N12 -122.7(4)
C11 N11 N12 C121 178.1(3)
N11 N12 C121 C122 -4.3(7)
N11 N12 C121 C126 178.8(5)
C126 C121 C122 C123 -1.4(13)
N12 C121 C122 C123 -178.3(6)
C121 C122 C123 C124 4.9(13)
C122 C123 C124 C125 -8.9(13)
C123 C124 C125 C126 9.0(13)
C122 C121 C126 C125 1.5(11)
N12 C121 C126 C125 178.6(5)
C124 C125 C126 C121 -5.0(11)
N21 C21 C211 C216 48.3(7)
N21 C21 C211 C212 -128.7(5)
C216 C211 C212 C213 1.4(8)
C21 C211 C212 C213 178.5(6)
C211 C212 C213 C214 -3.3(12)
C212 C213 C214 C215 3.7(14)
C212 C213 C214 Cl24 -178.2(6)
C213 C214 C215 C216 -2.2(15)
Cl24 C214 C215 C216 179.6(7)
C212 C211 C216 C215 0.0(9)
C21 C211 C216 C215 -177.1(8)
C214 C215 C216 C211 0.4(14)
C211 C21 N21 N22 122.1(7)
C21 N21 N22 C221 -180.0(5)
N21 N22 C221 C222 -7.1(15)
N21 N22 C221 C226 172.0(11)
C226 C221 C222 C223 1(2)
N22 C221 C222 C223 -180.0(11)
C221 C222 C223 C224 -2(2)
C222 C223 C224 C225 5.2(19)
C223 C224 C225 C226 -6.1(19)
C222 C221 C226 C225 -2(2)
N22 C221 C226 C225 179.1(10)
C224 C225 C226 C221 4.1(19)
